data_7104389
loop_
_publ_author_name
'Gassensmith, Jeremiah J'
'Baumes, Jeffrey M'
'Eberhard, Jens'
'Smith, Bradley D'

_publ_section_title
;
 Cycloaddition to an anthracene-derived macrocyclic receptor with
 supramolecular control of regioselectivity.
;
_journal_issue 18
_journal_name_full 'Chemical communications (Cambridge, England)'
_journal_page_first 2517
_journal_page_last 2519
_journal_paper_doi 10.1039/b901814j
_journal_volume 34
_journal_year 2009
_chemical_formula_moiety 'C46 H36 N6 O8, O H2, 4(C H Cl3)'
_chemical_formula_sum 'C50 H42 Cl12 N6 O9'
_chemical_formula_weight 1296.30
_chemical_name_systematic
;
?
;
_space_group_IT_number 14
_symmetry_cell_setting monoclinic
_symmetry_space_group_name_Hall '-P 2ybc'
_symmetry_space_group_name_H-M 'P 1 21/c 1'
_atom_sites_solution_hydrogens geom
_atom_sites_solution_primary direct
_atom_sites_solution_secondary difmap
_audit_creation_method SHELXL-97
_cell_angle_alpha 90.00
_cell_angle_beta 102.159(3)
_cell_angle_gamma 90.00
_cell_formula_units_Z 4
_cell_length_a 17.4237(13)
_cell_length_b 18.9917(14)
_cell_length_c 17.0898(12)
_cell_measurement_reflns_used 78882
_cell_measurement_temperature 100(2)
_cell_measurement_theta_max 25.030
_cell_measurement_theta_min 1.20
_cell_volume 5528.2(7)
_computing_cell_refinement 'APEX2/SAINT (Bruker, 2004)'
_computing_data_collection 'APEX2 (Bruker, 2004)'
_computing_data_reduction 'SAINT/XPREP (Bruker, 2004; Sheldrick, 2003)'
_computing_molecular_graphics 'XP (Sheldrick, 1998)'
_computing_publication_material 'enCIFer (CCDC, 2004)'
_computing_structure_refinement 'XL (Sheldrick, 2001)'
_computing_structure_solution 'XS (Sheldrick, 2001)'
_diffrn_ambient_temperature 100(2)
_diffrn_detector_area_resol_mean 8.33
_diffrn_measured_fraction_theta_full 1.000
_diffrn_measured_fraction_theta_max 1.000
_diffrn_measurement_device_type 'Bruker d8-APEX II CCD diffractometer'
_diffrn_measurement_method '\f and \w scans'
_diffrn_radiation_monochromator graphite
_diffrn_radiation_source 'fine-focus sealed tube'
_diffrn_radiation_type MoK\a
_diffrn_radiation_wavelength 0.71073
_diffrn_reflns_av_R_equivalents 0.1208
_diffrn_reflns_av_sigmaI/netI 0.0524
_diffrn_reflns_limit_h_max 20
_diffrn_reflns_limit_h_min -19
_diffrn_reflns_limit_k_max 22
_diffrn_reflns_limit_k_min -22
_diffrn_reflns_limit_l_max 19
_diffrn_reflns_limit_l_min -20
_diffrn_reflns_number 78882
_diffrn_reflns_theta_full 25.03
_diffrn_reflns_theta_max 25.03
_diffrn_reflns_theta_min 1.20
_diffrn_source_type 'Siemens KFFMO2K-90'
_exptl_absorpt_coefficient_mu 0.662
_exptl_absorpt_correction_T_max 0.9677
_exptl_absorpt_correction_T_min 0.7749
_exptl_absorpt_correction_type multi-scan
_exptl_absorpt_process_details
;
Blessing, R. H. (1995) Acta Cryst. A51, 33-38.

Sheldrick, G. M. (2004) SADABS University of G\"ottingen, Germany.
;
_exptl_crystal_colour yellow
_exptl_crystal_density_diffrn 1.557
_exptl_crystal_density_method 'not measured'
_exptl_crystal_description plate
_exptl_crystal_F_000 2640
_exptl_crystal_size_max 0.41
_exptl_crystal_size_mid 0.40
_exptl_crystal_size_min 0.05
_platon_squeeze_details
;
;
_refine_diff_density_max 0.358
_refine_diff_density_min -0.339
_refine_diff_density_rms 0.071
_refine_ls_extinction_method none
_refine_ls_goodness_of_fit_ref 1.084
_refine_ls_hydrogen_treatment mixed
_refine_ls_matrix_type full
_refine_ls_number_parameters 574
_refine_ls_number_reflns 9771
_refine_ls_number_restraints 0
_refine_ls_restrained_S_all 1.084
_refine_ls_R_factor_all 0.0797
_refine_ls_R_factor_gt 0.0649
_refine_ls_shift/su_max 0.000
_refine_ls_shift/su_mean 0.000
_refine_ls_structure_factor_coef Fsqd
_refine_ls_weighting_details 'calc w=1/[\s^2^(Fo^2^)+(0.1179P)^2^+0.7828P] where P=(Fo^2^+2Fc^2^)/3'
_refine_ls_weighting_scheme calc
_refine_ls_wR_factor_gt 0.1833
_refine_ls_wR_factor_ref 0.1908
_reflns_number_gt 7318
_reflns_number_total 9771
_reflns_threshold_expression >2sigma(I)
_cod_data_source_file b901814j.txt
_cod_data_source_block jjg_sq
_cod_original_sg_symbol_H-M 'P 21/c'
_cod_database_code 7104389

loop_
_symmetry_equiv_pos_as_xyz
'x, y, z'
'-x, y+1/2, -z+1/2'
'-x, -y, -z'
'x, -y-1/2, z-1/2'

loop_
_atom_site_label
_atom_site_type_symbol
_atom_site_fract_x
_atom_site_fract_y
_atom_site_fract_z
_atom_site_U_iso_or_equiv
_atom_site_adp_type
_atom_site_occupancy
_atom_site_symmetry_multiplicity
_atom_site_calc_flag
_atom_site_refinement_flags
_atom_site_disorder_assembly
_atom_site_disorder_group
C1 C 1.01038(14) 0.27331(12) -0.10728(14) 0.0217(5) Uani 1 1 d . . .
C2 C 1.02287(15) 0.29944(13) -0.17882(15) 0.0273(6) Uani 1 1 d . . .
H2A H 0.9866 0.2905 -0.2276 0.033 Uiso 1 1 calc R . .
C3 C 1.08937(17) 0.33882(15) -0.17750(16) 0.0355(7) Uani 1 1 d . . .
H3A H 1.0994 0.3582 -0.2256 0.043 Uiso 1 1 calc R . .
C4 C 1.14127(16) 0.34995(14) -0.10572(16) 0.0329(6) Uani 1 1 d . . .
H4A H 1.1882 0.3760 -0.1037 0.039 Uiso 1 1 calc R . .
C5 C 1.12375(14) 0.32258(13) -0.03690(15) 0.0241(5) Uani 1 1 d . . .
C6 C 1.17901(14) 0.33358(14) 0.04223(15) 0.0270(6) Uani 1 1 d . . .
C7 C 1.19850(14) 0.31115(13) 0.18660(15) 0.0264(6) Uani 1 1 d . . .
H7A H 1.2509 0.3308 0.1856 0.032 Uiso 1 1 calc R . .
H7B H 1.2061 0.2619 0.2057 0.032 Uiso 1 1 calc R . .
C8 C 1.16321(13) 0.35284(12) 0.24535(14) 0.0209(5) Uani 1 1 d . . .
C9 C 1.20163(13) 0.33996(12) 0.33271(14) 0.0222(5) Uani 1 1 d . . .
C10 C 1.26913(15) 0.30181(13) 0.36218(16) 0.0280(6) Uani 1 1 d . . .
H10A H 1.2978 0.2807 0.3268 0.034 Uiso 1 1 calc R . .
C11 C 1.29426(15) 0.29491(14) 0.44509(17) 0.0326(6) Uani 1 1 d . . .
H11A H 1.3409 0.2693 0.4663 0.039 Uiso 1 1 calc R . .
C12 C 1.25248(15) 0.32460(14) 0.49603(16) 0.0299(6) Uani 1 1 d . . .
H12A H 1.2705 0.3195 0.5522 0.036 Uiso 1 1 calc R . .
C13 C 1.18431(14) 0.36198(13) 0.46673(15) 0.0256(6) Uani 1 1 d . . .
H13A H 1.1548 0.3814 0.5024 0.031 Uiso 1 1 calc R . .
C14 C 1.15938(14) 0.37083(12) 0.38445(14) 0.0219(5) Uani 1 1 d . . .
C15 C 1.08881(13) 0.40986(12) 0.34046(14) 0.0202(5) Uani 1 1 d . . .
C16 C 1.11388(13) 0.46301(12) 0.28566(13) 0.0198(5) Uani 1 1 d . . .
C17 C 1.10061(14) 0.53444(13) 0.28264(14) 0.0237(5) Uani 1 1 d . . .
H17A H 1.0728 0.5561 0.3184 0.028 Uiso 1 1 calc R . .
C18 C 1.12859(14) 0.57442(13) 0.22640(14) 0.0248(5) Uani 1 1 d . . .
H18A H 1.1208 0.6240 0.2246 0.030 Uiso 1 1 calc R . .
C19 C 1.16744(15) 0.54293(14) 0.17328(15) 0.0275(6) Uani 1 1 d . . .
H19A H 1.1850 0.5709 0.1344 0.033 Uiso 1 1 calc R . .
C20 C 1.18121(14) 0.47121(13) 0.17577(14) 0.0237(5) Uani 1 1 d . . .
H20A H 1.2085 0.4497 0.1395 0.028 Uiso 1 1 calc R . .
C21 C 1.15423(13) 0.43120(12) 0.23255(13) 0.0196(5) Uani 1 1 d . . .
C22 C 1.03581(14) 0.43494(13) 0.39548(14) 0.0229(5) Uani 1 1 d . . .
H22A H 1.0348 0.3986 0.4368 0.027 Uiso 1 1 calc R . .
H22B H 1.0582 0.4784 0.4231 0.027 Uiso 1 1 calc R . .
C23 C 0.91841(15) 0.50784(13) 0.36248(14) 0.0234(5) Uani 1 1 d . . .
C24 C 0.83260(14) 0.50787(13) 0.32280(14) 0.0226(5) Uani 1 1 d . . .
C25 C 0.78944(15) 0.57061(13) 0.31879(15) 0.0279(6) Uani 1 1 d . . .
H25A H 0.8134 0.6135 0.3397 0.034 Uiso 1 1 calc R . .
C26 C 0.71037(16) 0.56730(15) 0.28299(17) 0.0364(7) Uani 1 1 d . . .
H26A H 0.6790 0.6086 0.2785 0.044 Uiso 1 1 calc R . .
C27 C 0.67756(16) 0.50470(15) 0.25414(15) 0.0313(6) Uani 1 1 d . . .
H27A H 0.6233 0.5018 0.2302 0.038 Uiso 1 1 calc R . .
C28 C 0.72533(14) 0.44487(13) 0.26048(13) 0.0233(5) Uani 1 1 d . . .
C29 C 0.68996(14) 0.37499(14) 0.22993(13) 0.0228(5) Uani 1 1 d . . .
C30 C 0.71853(14) 0.25231(12) 0.20573(13) 0.0199(5) Uani 1 1 d . . .
H30A H 0.6605 0.2500 0.1919 0.024 Uiso 1 1 calc R . .
H30B H 0.7368 0.2206 0.2519 0.024 Uiso 1 1 calc R . .
C31 C 0.75054(13) 0.22572(12) 0.13488(13) 0.0176(5) Uani 1 1 d . . .
C32 C 0.73393(13) 0.14881(12) 0.11593(13) 0.0199(5) Uani 1 1 d . . .
C33 C 0.68688(14) 0.10405(13) 0.14903(15) 0.0251(5) Uani 1 1 d . . .
H33A H 0.6618 0.1204 0.1899 0.030 Uiso 1 1 calc R . .
C34 C 0.67659(15) 0.03559(14) 0.12242(17) 0.0331(6) Uani 1 1 d . . .
H34A H 0.6436 0.0050 0.1445 0.040 Uiso 1 1 calc R . .
C35 C 0.71373(15) 0.01094(13) 0.06400(17) 0.0319(6) Uani 1 1 d . . .
H35A H 0.7058 -0.0363 0.0459 0.038 Uiso 1 1 calc R . .
C36 C 0.76239(14) 0.05473(12) 0.03177(15) 0.0253(5) Uani 1 1 d . . .
H36A H 0.7891 0.0375 -0.0074 0.030 Uiso 1 1 calc R . .
C37 C 0.77177(13) 0.12436(13) 0.05748(14) 0.0212(5) Uani 1 1 d . . .
C38 C 0.82274(13) 0.18010(12) 0.03147(13) 0.0186(5) Uani 1 1 d . . .
C39 C 0.76993(13) 0.24209(12) 0.00072(13) 0.0170(5) Uani 1 1 d . . .
C40 C 0.75694(13) 0.27196(12) -0.07479(13) 0.0196(5) Uani 1 1 d . . .
H40A H 0.7859 0.2567 -0.1130 0.023 Uiso 1 1 calc R . .
C41 C 0.70155(14) 0.32407(13) -0.09353(14) 0.0242(5) Uani 1 1 d . . .
H41A H 0.6926 0.3452 -0.1450 0.029 Uiso 1 1 calc R . .
C42 C 0.65886(14) 0.34618(13) -0.03901(14) 0.0250(5) Uani 1 1 d . . .
H42A H 0.6195 0.3812 -0.0538 0.030 Uiso 1 1 calc R . .
C43 C 0.67270(14) 0.31788(12) 0.03717(14) 0.0211(5) Uani 1 1 d . . .
H43A H 0.6441 0.3340 0.0753 0.025 Uiso 1 1 calc R . .
C44 C 0.72848(13) 0.26597(12) 0.05706(13) 0.0175(5) Uani 1 1 d . . .
C45 C 0.87632(13) 0.15343(12) -0.02130(14) 0.0204(5) Uani 1 1 d . . .
H45A H 0.9037 0.1107 0.0034 0.024 Uiso 1 1 calc R . .
H45B H 0.8439 0.1398 -0.0739 0.024 Uiso 1 1 calc R . .
C46 C 0.94022(13) 0.22675(12) -0.10646(13) 0.0200(5) Uani 1 1 d . . .
N1 N 0.93430(12) 0.20437(11) -0.03391(12) 0.0218(4) Uani 1 1 d . . .
N2 N 1.05919(11) 0.28419(11) -0.03696(11) 0.0218(4) Uani 1 1 d . . .
N3 N 1.15198(12) 0.31086(11) 0.10613(12) 0.0261(5) Uani 1 1 d . . .
N4 N 0.95623(12) 0.44887(11) 0.35288(12) 0.0222(4) Uani 1 1 d . . .
N5 N 0.80167(11) 0.44703(11) 0.29393(11) 0.0223(4) Uani 1 1 d . . .
N6 N 0.74203(12) 0.32353(10) 0.22920(11) 0.0198(4) Uani 1 1 d . . .
O1 O 0.94902(11) 0.55818(9) 0.40214(11) 0.0323(4) Uani 1 1 d . . .
O2 O 0.61911(10) 0.36887(9) 0.20654(10) 0.0289(4) Uani 1 1 d . . .
O3 O 0.83544(9) 0.23275(8) 0.16313(8) 0.0187(4) Uani 1 1 d . . .
O4 O 0.87750(9) 0.20308(8) 0.10454(9) 0.0199(4) Uani 1 1 d . . .
O5 O 0.89453(9) 0.21076(9) -0.16864(9) 0.0250(4) Uani 1 1 d . . .
O6 O 1.24327(10) 0.36142(11) 0.04699(11) 0.0364(5) Uani 1 1 d . . .
O7 O 1.08391(9) 0.32366(8) 0.23508(10) 0.0224(4) Uani 1 1 d . . .
O8 O 1.03929(9) 0.35769(8) 0.28935(10) 0.0226(4) Uani 1 1 d . . .
O1W O 1.04759(11) 0.19824(10) 0.12418(11) 0.0338(4) Uani 1 1 d . . .
H5 H 0.992(3) 0.220(3) 0.151(3) 0.115(17) Uiso 1 1 d . . .
H3 H 0.9775(17) 0.2136(14) 0.0063(17) 0.025(7) Uiso 1 1 d . . .
H1 H 0.793(2) 0.3352(17) 0.2518(19) 0.046(9) Uiso 1 1 d . . .
H2 H 0.930(2) 0.411(2) 0.331(2) 0.072(12) Uiso 1 1 d . . .
H4 H 1.099(2) 0.2900(19) 0.091(2) 0.064(11) Uiso 1 1 d . . .
H6 H 1.056(2) 0.140(2) 0.128(2) 0.066(11) Uiso 1 1 d . . .

loop_
_atom_site_aniso_label
_atom_site_aniso_U_11
_atom_site_aniso_U_22
_atom_site_aniso_U_33
_atom_site_aniso_U_23
_atom_site_aniso_U_13
_atom_site_aniso_U_12
C1 0.0171(12) 0.0257(13) 0.0237(12) -0.0041(10) 0.0075(10) 0.0039(9)
C2 0.0284(14) 0.0322(14) 0.0227(13) -0.0051(10) 0.0083(10) -0.0001(11)
C3 0.0430(17) 0.0406(16) 0.0270(14) -0.0059(12) 0.0170(12) -0.0085(13)
C4 0.0323(15) 0.0372(16) 0.0339(15) -0.0124(12) 0.0179(12) -0.0095(12)
C5 0.0207(13) 0.0252(13) 0.0284(13) -0.0114(10) 0.0096(10) -0.0011(10)
C6 0.0178(13) 0.0320(14) 0.0343(14) -0.0133(11) 0.0122(10) -0.0016(10)
C7 0.0164(12) 0.0280(13) 0.0330(14) -0.0080(11) 0.0011(10) 0.0015(10)
C8 0.0137(12) 0.0242(13) 0.0234(12) -0.0037(10) 0.0010(9) -0.0032(9)
C9 0.0176(12) 0.0225(12) 0.0248(13) -0.0019(10) 0.0006(10) -0.0038(9)
C10 0.0220(14) 0.0247(13) 0.0359(15) -0.0056(11) 0.0032(11) 0.0008(10)
C11 0.0225(14) 0.0277(14) 0.0417(16) 0.0026(12) -0.0069(12) 0.0020(11)
C12 0.0284(14) 0.0295(14) 0.0276(14) 0.0052(11) -0.0036(11) -0.0020(11)
C13 0.0232(13) 0.0249(13) 0.0287(13) -0.0021(10) 0.0053(10) -0.0067(10)
C14 0.0187(12) 0.0199(12) 0.0257(13) 0.0009(9) 0.0018(10) -0.0038(9)
C15 0.0171(12) 0.0205(12) 0.0225(12) -0.0058(9) 0.0029(9) -0.0049(9)
C16 0.0139(12) 0.0252(13) 0.0191(12) -0.0026(9) 0.0006(9) -0.0017(9)
C17 0.0239(13) 0.0231(13) 0.0223(12) -0.0052(10) 0.0011(10) -0.0004(10)
C18 0.0268(14) 0.0176(12) 0.0283(13) -0.0020(10) 0.0017(10) -0.0025(10)
C19 0.0284(14) 0.0310(14) 0.0220(12) -0.0010(10) 0.0032(10) -0.0097(11)
C20 0.0174(12) 0.0303(14) 0.0235(12) -0.0073(10) 0.0041(10) -0.0048(10)
C21 0.0132(12) 0.0225(12) 0.0216(12) -0.0033(9) 0.0002(9) -0.0018(9)
C22 0.0213(13) 0.0253(13) 0.0225(12) -0.0025(10) 0.0055(10) -0.0004(10)
C23 0.0284(14) 0.0226(13) 0.0209(12) 0.0008(10) 0.0088(10) -0.0025(10)
C24 0.0243(13) 0.0247(13) 0.0190(12) 0.0023(10) 0.0048(10) 0.0027(10)
C25 0.0331(15) 0.0234(13) 0.0270(13) 0.0004(10) 0.0057(11) 0.0023(11)
C26 0.0334(16) 0.0358(16) 0.0396(16) 0.0032(12) 0.0064(12) 0.0153(12)
C27 0.0232(14) 0.0405(16) 0.0274(14) 0.0005(11) -0.0009(11) 0.0087(11)
C28 0.0202(13) 0.0318(14) 0.0182(12) -0.0016(10) 0.0049(9) 0.0043(10)
C29 0.0196(14) 0.0373(14) 0.0119(11) 0.0000(10) 0.0043(9) 0.0028(10)
C30 0.0176(12) 0.0265(13) 0.0152(11) 0.0003(9) 0.0031(9) -0.0008(9)
C31 0.0108(11) 0.0254(12) 0.0172(11) 0.0007(9) 0.0041(9) -0.0015(9)
C32 0.0155(12) 0.0233(12) 0.0189(11) 0.0022(9) -0.0010(9) 0.0003(9)
C33 0.0166(12) 0.0307(14) 0.0278(13) 0.0057(10) 0.0039(10) -0.0010(10)
C34 0.0188(13) 0.0255(14) 0.0524(17) 0.0134(12) 0.0014(12) -0.0048(10)
C35 0.0229(14) 0.0202(13) 0.0493(17) -0.0019(11) 0.0002(12) 0.0010(10)
C36 0.0211(13) 0.0203(12) 0.0315(13) -0.0041(10) -0.0011(10) 0.0020(10)
C37 0.0173(12) 0.0244(13) 0.0198(12) 0.0007(9) -0.0005(9) 0.0014(9)
C38 0.0159(12) 0.0233(12) 0.0150(11) -0.0023(9) -0.0006(9) -0.0009(9)
C39 0.0131(11) 0.0210(12) 0.0164(11) -0.0009(9) 0.0018(9) -0.0040(9)
C40 0.0180(12) 0.0245(12) 0.0163(11) -0.0013(9) 0.0038(9) 0.0003(9)
C41 0.0256(13) 0.0290(13) 0.0174(12) 0.0042(10) 0.0031(10) -0.0008(10)
C42 0.0240(13) 0.0252(13) 0.0245(13) 0.0043(10) 0.0020(10) 0.0078(10)
C43 0.0198(12) 0.0257(13) 0.0185(12) -0.0018(9) 0.0059(9) 0.0013(10)
C44 0.0156(12) 0.0199(12) 0.0163(11) -0.0023(9) 0.0018(9) -0.0036(9)
C45 0.0180(12) 0.0240(12) 0.0187(12) -0.0020(9) 0.0029(9) 0.0018(9)
C46 0.0140(12) 0.0267(13) 0.0193(12) -0.0024(10) 0.0037(9) 0.0058(9)
N1 0.0156(11) 0.0313(12) 0.0185(10) -0.0034(8) 0.0036(9) 0.0012(8)
N2 0.0152(10) 0.0265(11) 0.0241(11) -0.0073(8) 0.0050(8) 0.0017(8)
N3 0.0211(12) 0.0289(12) 0.0280(12) -0.0125(9) 0.0045(9) -0.0031(9)
N4 0.0181(11) 0.0245(11) 0.0256(11) -0.0045(9) 0.0080(8) 0.0008(9)
N5 0.0207(11) 0.0307(12) 0.0163(10) -0.0005(8) 0.0058(8) 0.0022(9)
N6 0.0176(11) 0.0263(11) 0.0152(10) -0.0025(8) 0.0027(8) 0.0002(8)
O1 0.0317(10) 0.0256(10) 0.0371(10) -0.0071(8) 0.0018(8) 0.0004(8)
O2 0.0185(10) 0.0385(11) 0.0292(10) -0.0086(8) 0.0039(7) 0.0011(7)
O3 0.0148(8) 0.0296(9) 0.0121(8) -0.0039(6) 0.0037(6) -0.0013(6)
O4 0.0169(8) 0.0301(9) 0.0131(8) -0.0033(6) 0.0038(6) -0.0004(7)
O5 0.0194(9) 0.0388(10) 0.0157(9) -0.0040(7) 0.0014(7) -0.0014(7)
O6 0.0222(10) 0.0542(13) 0.0356(11) -0.0180(9) 0.0122(8) -0.0114(9)
O7 0.0179(9) 0.0223(9) 0.0273(9) -0.0094(7) 0.0056(7) -0.0038(6)
O8 0.0151(8) 0.0256(9) 0.0281(9) -0.0089(7) 0.0070(7) -0.0038(6)
O1W 0.0341(11) 0.0335(11) 0.0325(10) -0.0035(8) 0.0045(8) -0.0018(8)

loop_
_atom_type_symbol
_atom_type_description
_atom_type_scat_dispersion_real
_atom_type_scat_dispersion_imag
_atom_type_scat_source
C C 0.0033 0.0016 'International Tables Vol C Tables 4.2.6.8 and 6.1.1.4'
H H 0.0000 0.0000 'International Tables Vol C Tables 4.2.6.8 and 6.1.1.4'
N N 0.0061 0.0033 'International Tables Vol C Tables 4.2.6.8 and 6.1.1.4'
O O 0.0106 0.0060 'International Tables Vol C Tables 4.2.6.8 and 6.1.1.4'
Cl Cl 0.1484 0.1585 'International Tables Vol C Tables 4.2.6.8 and 6.1.1.4'

loop_
_geom_angle_atom_site_label_1
_geom_angle_atom_site_label_2
_geom_angle_atom_site_label_3
_geom_angle
_geom_angle_site_symmetry_1
_geom_angle_site_symmetry_3
_geom_angle_publ_flag
N2 C1 C2 123.6(2) . . ?
N2 C1 C46 116.5(2) . . ?
C2 C1 C46 119.9(2) . . ?
C3 C2 C1 118.1(2) . . ?
C3 C2 H2A 120.9 . . ?
C1 C2 H2A 120.9 . . ?
C2 C3 C4 119.4(2) . . ?
C2 C3 H3A 120.3 . . ?
C4 C3 H3A 120.3 . . ?
C5 C4 C3 118.7(2) . . ?
C5 C4 H4A 120.7 . . ?
C3 C4 H4A 120.7 . . ?
N2 C5 C4 122.8(2) . . ?
N2 C5 C6 117.1(2) . . ?
C4 C5 C6 120.1(2) . . ?
O6 C6 N3 123.7(2) . . ?
O6 C6 C5 121.6(2) . . ?
N3 C6 C5 114.7(2) . . ?
N3 C7 C8 114.3(2) . . ?
N3 C7 H7A 108.7 . . ?
C8 C7 H7A 108.7 . . ?
N3 C7 H7B 108.7 . . ?
C8 C7 H7B 108.7 . . ?
H7A C7 H7B 107.6 . . ?
O7 C8 C21 106.84(18) . . ?
O7 C8 C7 103.20(17) . . ?
C21 C8 C7 117.8(2) . . ?
O7 C8 C9 105.40(18) . . ?
C21 C8 C9 108.17(19) . . ?
C7 C8 C9 114.3(2) . . ?
C10 C9 C14 120.8(2) . . ?
C10 C9 C8 127.3(2) . . ?
C14 C9 C8 111.9(2) . . ?
C9 C10 C11 118.6(2) . . ?
C9 C10 H10A 120.7 . . ?
C11 C10 H10A 120.7 . . ?
C12 C11 C10 120.7(2) . . ?
C12 C11 H11A 119.6 . . ?
C10 C11 H11A 119.6 . . ?
C11 C12 C13 120.8(2) . . ?
C11 C12 H12A 119.6 . . ?
C13 C12 H12A 119.6 . . ?
C12 C13 C14 119.3(2) . . ?
C12 C13 H13A 120.4 . . ?
C14 C13 H13A 120.4 . . ?
C13 C14 C9 119.7(2) . . ?
C13 C14 C15 128.1(2) . . ?
C9 C14 C15 112.2(2) . . ?
O8 C15 C14 106.35(18) . . ?
O8 C15 C16 107.03(17) . . ?
C14 C15 C16 109.27(19) . . ?
O8 C15 C22 102.73(17) . . ?
C14 C15 C22 112.65(19) . . ?
C16 C15 C22 117.9(2) . . ?
C17 C16 C21 120.4(2) . . ?
C17 C16 C15 128.1(2) . . ?
C21 C16 C15 111.5(2) . . ?
C16 C17 C18 118.9(2) . . ?
C16 C17 H17A 120.5 . . ?
C18 C17 H17A 120.5 . . ?
C19 C18 C17 120.7(2) . . ?
C19 C18 H18A 119.7 . . ?
C17 C18 H18A 119.7 . . ?
C18 C19 C20 120.9(2) . . ?
C18 C19 H19A 119.5 . . ?
C20 C19 H19A 119.5 . . ?
C19 C20 C21 118.6(2) . . ?
C19 C20 H20A 120.7 . . ?
C21 C20 H20A 120.7 . . ?
C20 C21 C16 120.5(2) . . ?
C20 C21 C8 126.9(2) . . ?
C16 C21 C8 112.6(2) . . ?
N4 C22 C15 112.76(19) . . ?
N4 C22 H22A 109.0 . . ?
C15 C22 H22A 109.0 . . ?
N4 C22 H22B 109.0 . . ?
C15 C22 H22B 109.0 . . ?
H22A C22 H22B 107.8 . . ?
O1 C23 N4 123.8(2) . . ?
O1 C23 C24 121.6(2) . . ?
N4 C23 C24 114.6(2) . . ?
N5 C24 C25 123.4(2) . . ?
N5 C24 C23 117.0(2) . . ?
C25 C24 C23 119.6(2) . . ?
C26 C25 C24 117.1(2) . . ?
C26 C25 H25A 121.4 . . ?
C24 C25 H25A 121.4 . . ?
C27 C26 C25 120.0(2) . . ?
C27 C26 H26A 120.0 . . ?
C25 C26 H26A 120.0 . . ?
C26 C27 C28 118.8(2) . . ?
C26 C27 H27A 120.6 . . ?
C28 C27 H27A 120.6 . . ?
N5 C28 C27 122.1(2) . . ?
N5 C28 C29 118.2(2) . . ?
C27 C28 C29 119.6(2) . . ?
O2 C29 N6 124.7(2) . . ?
O2 C29 C28 120.6(2) . . ?
N6 C29 C28 114.7(2) . . ?
N6 C30 C31 113.66(18) . . ?
N6 C30 H30A 108.8 . . ?
C31 C30 H30A 108.8 . . ?
N6 C30 H30B 108.8 . . ?
C31 C30 H30B 108.8 . . ?
H30A C30 H30B 107.7 . . ?
O3 C31 C32 107.09(17) . . ?
O3 C31 C44 107.23(17) . . ?
C32 C31 C44 107.37(18) . . ?
O3 C31 C30 102.82(17) . . ?
C32 C31 C30 113.92(18) . . ?
C44 C31 C30 117.66(19) . . ?
C33 C32 C37 120.1(2) . . ?
C33 C32 C31 127.6(2) . . ?
C37 C32 C31 112.28(19) . . ?
C34 C33 C32 119.5(2) . . ?
C34 C33 H33A 120.2 . . ?
C32 C33 H33A 120.2 . . ?
C33 C34 C35 120.7(2) . . ?
C33 C34 H34A 119.6 . . ?
C35 C34 H34A 119.6 . . ?
C34 C35 C36 120.3(2) . . ?
C34 C35 H35A 119.9 . . ?
C36 C35 H35A 119.9 . . ?
C35 C36 C37 119.1(2) . . ?
C35 C36 H36A 120.4 . . ?
C37 C36 H36A 120.4 . . ?
C32 C37 C36 120.2(2) . . ?
C32 C37 C38 112.1(2) . . ?
C36 C37 C38 127.7(2) . . ?
O4 C38 C37 105.99(17) . . ?
O4 C38 C45 103.53(17) . . ?
C37 C38 C45 114.56(19) . . ?
O4 C38 C39 107.56(17) . . ?
C37 C38 C39 107.15(18) . . ?
C45 C38 C39 117.23(19) . . ?
C40 C39 C44 120.2(2) . . ?
C40 C39 C38 127.5(2) . . ?
C44 C39 C38 112.15(19) . . ?
C41 C40 C39 118.8(2) . . ?
C41 C40 H40A 120.6 . . ?
C39 C40 H40A 120.6 . . ?
C40 C41 C42 121.1(2) . . ?
C40 C41 H41A 119.5 . . ?
C42 C41 H41A 119.5 . . ?
C41 C42 C43 120.5(2) . . ?
C41 C42 H42A 119.7 . . ?
C43 C42 H42A 119.7 . . ?
C44 C43 C42 119.0(2) . . ?
C44 C43 H43A 120.5 . . ?
C42 C43 H43A 120.5 . . ?
C43 C44 C39 120.2(2) . . ?
C43 C44 C31 128.0(2) . . ?
C39 C44 C31 111.72(19) . . ?
N1 C45 C38 113.71(19) . . ?
N1 C45 H45A 108.8 . . ?
C38 C45 H45A 108.8 . . ?
N1 C45 H45B 108.8 . . ?
C38 C45 H45B 108.8 . . ?
H45A C45 H45B 107.7 . . ?
O5 C46 N1 124.3(2) . . ?
O5 C46 C1 121.1(2) . . ?
N1 C46 C1 114.6(2) . . ?
C46 N1 C45 123.0(2) . . ?
C46 N1 H3 114.9(16) . . ?
C45 N1 H3 120.1(16) . . ?
C1 N2 C5 117.4(2) . . ?
C6 N3 C7 123.3(2) . . ?
C6 N3 H4 113(2) . . ?
C7 N3 H4 124(2) . . ?
C23 N4 C22 122.7(2) . . ?
C23 N4 H2 121(3) . . ?
C22 N4 H2 115(3) . . ?
C24 N5 C28 118.5(2) . . ?
C29 N6 C30 122.3(2) . . ?
C29 N6 H1 115(2) . . ?
C30 N6 H1 122(2) . . ?
C31 O3 O4 110.76(14) . . ?
C38 O4 O3 111.39(14) . . ?
C8 O7 O8 111.53(14) . . ?
C15 O8 O7 110.25(14) . . ?
H5 O1W H6 114(3) . . ?

loop_
_geom_bond_atom_site_label_1
_geom_bond_atom_site_label_2
_geom_bond_distance
_geom_bond_site_symmetry_2
_geom_bond_publ_flag
C1 N2 1.334(3) . ?
C1 C2 1.379(3) . ?
C1 C46 1.511(3) . ?
C2 C3 1.375(4) . ?
C2 H2A 0.9500 . ?
C3 C4 1.378(4) . ?
C3 H3A 0.9500 . ?
C4 C5 1.378(4) . ?
C4 H4A 0.9500 . ?
C5 N2 1.340(3) . ?
C5 C6 1.500(4) . ?
C6 O6 1.225(3) . ?
C6 N3 1.348(3) . ?
C7 N3 1.442(3) . ?
C7 C8 1.508(3) . ?
C7 H7A 0.9900 . ?
C7 H7B 0.9900 . ?
C8 O7 1.465(3) . ?
C8 C21 1.507(3) . ?
C8 C9 1.522(3) . ?
C9 C10 1.383(3) . ?
C9 C14 1.394(3) . ?
C10 C11 1.398(4) . ?
C10 H10A 0.9500 . ?
C11 C12 1.368(4) . ?
C11 H11A 0.9500 . ?
C12 C13 1.384(4) . ?
C12 H12A 0.9500 . ?
C13 C14 1.392(3) . ?
C13 H13A 0.9500 . ?
C14 C15 1.496(3) . ?
C15 O8 1.474(3) . ?
C15 C16 1.503(3) . ?
C15 C22 1.526(3) . ?
C16 C17 1.375(3) . ?
C16 C21 1.397(3) . ?
C17 C18 1.391(3) . ?
C17 H17A 0.9500 . ?
C18 C19 1.378(4) . ?
C18 H18A 0.9500 . ?
C19 C20 1.382(4) . ?
C19 H19A 0.9500 . ?
C20 C21 1.390(3) . ?
C20 H20A 0.9500 . ?
C22 N4 1.448(3) . ?
C22 H22A 0.9900 . ?
C22 H22B 0.9900 . ?
C23 O1 1.227(3) . ?
C23 N4 1.327(3) . ?
C23 C24 1.506(4) . ?
C24 N5 1.325(3) . ?
C24 C25 1.403(3) . ?
C25 C26 1.386(4) . ?
C25 H25A 0.9500 . ?
C26 C27 1.366(4) . ?
C26 H26A 0.9500 . ?
C27 C28 1.399(4) . ?
C27 H27A 0.9500 . ?
C28 N5 1.333(3) . ?
C28 C29 1.509(4) . ?
C29 O2 1.220(3) . ?
C29 N6 1.335(3) . ?
C30 N6 1.445(3) . ?
C30 C31 1.522(3) . ?
C30 H30A 0.9900 . ?
C30 H30B 0.9900 . ?
C31 O3 1.462(3) . ?
C31 C32 1.511(3) . ?
C31 C44 1.512(3) . ?
C32 C33 1.382(3) . ?
C32 C37 1.388(3) . ?
C33 C34 1.377(4) . ?
C33 H33A 0.9500 . ?
C34 C35 1.381(4) . ?
C34 H34A 0.9500 . ?
C35 C36 1.382(4) . ?
C35 H35A 0.9500 . ?
C36 C37 1.392(3) . ?
C36 H36A 0.9500 . ?
C37 C38 1.508(3) . ?
C38 O4 1.469(3) . ?
C38 C45 1.515(3) . ?
C38 C39 1.518(3) . ?
C39 C40 1.384(3) . ?
C39 C44 1.395(3) . ?
C40 C41 1.372(3) . ?
C40 H40A 0.9500 . ?
C41 C42 1.375(3) . ?
C41 H41A 0.9500 . ?
C42 C43 1.382(3) . ?
C42 H42A 0.9500 . ?
C43 C44 1.376(3) . ?
C43 H43A 0.9500 . ?
C45 N1 1.447(3) . ?
C45 H45A 0.9900 . ?
C45 H45B 0.9900 . ?
C46 O5 1.224(3) . ?
C46 N1 1.335(3) . ?
N1 H3 0.92(3) . ?
N3 H4 0.99(4) . ?
N4 H2 0.89(4) . ?
N6 H1 0.92(3) . ?
O3 O4 1.472(2) . ?
O7 O8 1.478(2) . ?
O1W H5 1.22(5) . ?
O1W H6 1.11(4) . ?

loop_
_platon_squeeze_void_nr
_platon_squeeze_void_average_x
_platon_squeeze_void_average_y
_platon_squeeze_void_average_z
_platon_squeeze_void_volume
_platon_squeeze_void_count_electrons
_platon_squeeze_void_content
1 -0.011 0.501 -0.027 2324 1178 ' '
